data_7114620
loop_
_publ_author_name
'Chunping Ma'
'Bingjia Xu'
'Gaoyi Xie'
'Jiajun He'
'Xie Zhou'
'Bangyin Peng'
'Long Jiang'
'Bin Xu'
'Wenjing Tian'
'Zhenguo Chi'
'Siwei Liu'
'Yi Zhang'
'Jiarui Xu'

_publ_section_title
;
 An AIE-active luminophore with tunable and remarkable fluorescence
 switching based on the piezo and protonation-deprotonation control
;
_journal_name_full Chem.Commun.
_journal_page_first 7374
_journal_paper_doi 10.1039/C4CC01012D
_journal_volume 50
_journal_year 2014
_chemical_formula_moiety 'C33 H23 N O S'
_chemical_formula_sum 'C33 H23 N O S'
_chemical_formula_weight 481.58
_chemical_name_systematic
; 
 ? 
;
_space_group_IT_number 14
_symmetry_cell_setting monoclinic
_symmetry_space_group_name_Hall '-P 2ybc'
_symmetry_space_group_name_H-M 'P 1 21/c 1'
_atom_sites_solution_hydrogens geom
_atom_sites_solution_primary direct
_atom_sites_solution_secondary difmap
_audit_creation_method SHELXL-97
_cell_angle_alpha 90.00
_cell_angle_beta 105.496(4)
_cell_angle_gamma 90.00
_cell_formula_units_Z 4
_cell_length_a 23.642(3)
_cell_length_b 5.7597(6)
_cell_length_c 19.018(3)
_cell_measurement_temperature 153(2)
_cell_volume 2495.6(6)
_computing_cell_refinement 'Bruker FRAMBO'
_computing_data_collection 'Bruker FRAMBO'
_computing_data_reduction 'Bruker SAINT'
_computing_molecular_graphics 'Bruker SHELXTL'
_computing_publication_material 'Bruker SHELXTL'
_computing_structure_refinement 'SHELXL-97 (Sheldrick, 1997)'
_computing_structure_solution 'SHELXS-97 (Sheldrick, 1990)'
_diffrn_ambient_temperature 153(2)
_diffrn_measured_fraction_theta_full 0.988
_diffrn_measured_fraction_theta_max 0.988
_diffrn_measurement_device_type 'multiwire proportional'
_diffrn_measurement_method 'phi and omega scans'
_diffrn_radiation_monochromator graphite
_diffrn_radiation_source 'sealed tube'
_diffrn_radiation_type MoK\a
_diffrn_radiation_wavelength 0.71073
_diffrn_reflns_av_R_equivalents 0.0396
_diffrn_reflns_av_sigmaI/netI 0.0489
_diffrn_reflns_limit_h_max 30
_diffrn_reflns_limit_h_min -27
_diffrn_reflns_limit_k_max 6
_diffrn_reflns_limit_k_min -7
_diffrn_reflns_limit_l_max 24
_diffrn_reflns_limit_l_min -24
_diffrn_reflns_number 14896
_diffrn_reflns_theta_full 27.48
_diffrn_reflns_theta_max 27.48
_diffrn_reflns_theta_min 3.20
_exptl_absorpt_coefficient_mu 0.157
_exptl_absorpt_correction_type none
_exptl_crystal_colour colourless
_exptl_crystal_density_diffrn 1.282
_exptl_crystal_density_method 'not measured'
_exptl_crystal_description block
_exptl_crystal_F_000 1008
_exptl_crystal_size_max 0.4
_exptl_crystal_size_mid 0.2
_exptl_crystal_size_min 0.1
_refine_diff_density_max 0.484
_refine_diff_density_min -0.348
_refine_diff_density_rms 0.055
_refine_ls_extinction_method none
_refine_ls_goodness_of_fit_ref 1.055
_refine_ls_hydrogen_treatment mixed
_refine_ls_matrix_type full
_refine_ls_number_parameters 329
_refine_ls_number_reflns 5666
_refine_ls_number_restraints 0
_refine_ls_restrained_S_all 1.055
_refine_ls_R_factor_all 0.0714
_refine_ls_R_factor_gt 0.0505
_refine_ls_shift/su_max 0.001
_refine_ls_shift/su_mean 0.000
_refine_ls_structure_factor_coef Fsqd
_refine_ls_weighting_details 'calc w=1/[\s^2^(Fo^2^)+(0.0788P)^2^+0.0000P] where P=(Fo^2^+2Fc^2^)/3'
_refine_ls_weighting_scheme calc
_refine_ls_wR_factor_gt 0.1264
_refine_ls_wR_factor_ref 0.1393
_reflns_number_gt 4052
_reflns_number_total 5666
_reflns_threshold_expression >2sigma(I)
_cod_data_source_file c4cc01012d2.cif
_cod_data_source_block a
_cod_original_cell_volume 2495.6(5)
_cod_original_sg_symbol_H-M P2(1)/c
_cod_database_code 7114620

loop_
_symmetry_equiv_pos_as_xyz
'x, y, z'
'-x, y+1/2, -z+1/2'
'-x, -y, -z'
'x, -y-1/2, z-1/2'

loop_
_atom_site_label
_atom_site_type_symbol
_atom_site_fract_x
_atom_site_fract_y
_atom_site_fract_z
_atom_site_U_iso_or_equiv
_atom_site_adp_type
_atom_site_occupancy
_atom_site_symmetry_multiplicity
_atom_site_calc_flag
_atom_site_refinement_flags
S1 S 0.471731(19) 0.74401(7) 0.18505(2) 0.03066(14) Uani 1 1 d .
O1 O 0.63366(6) 0.9572(2) 0.05930(8) 0.0377(3) Uani 1 1 d .
N1 N 0.42797(6) 1.1463(2) 0.13483(7) 0.0279(3) Uani 1 1 d .
C1 C 0.58274(7) 1.0128(3) 0.07737(9) 0.0291(4) Uani 1 1 d .
C2 C 0.56174(7) 0.8521(3) 0.11829(9) 0.0292(4) Uani 1 1 d .
H2A H 0.5818 0.7105 0.1336 0.035 Uiso 1 1 calc R
C3 C 0.50982(7) 0.9069(3) 0.13616(9) 0.0268(4) Uani 1 1 d .
C4 C 0.47960(7) 1.1173(3) 0.11405(9) 0.0267(4) Uani 1 1 d .
C5 C 0.50283(8) 1.2768(3) 0.07423(9) 0.0302(4) Uani 1 1 d .
H5A H 0.4834 1.4202 0.0595 0.036 Uiso 1 1 calc R
C6 C 0.55449(8) 1.2244(3) 0.05638(9) 0.0310(4) Uani 1 1 d .
H6A H 0.5708 1.3331 0.0297 0.037 Uiso 1 1 calc R
C7 C 0.41868(7) 0.9667(3) 0.17239(9) 0.0268(4) Uani 1 1 d .
C8 C 0.36848(7) 0.9439(3) 0.20348(9) 0.0274(4) Uani 1 1 d .
C9 C 0.36318(8) 0.7519(3) 0.24617(9) 0.0317(4) Uani 1 1 d .
H9A H 0.3922 0.6334 0.2546 0.038 Uiso 1 1 calc R
C10 C 0.31619(8) 0.7324(3) 0.27625(10) 0.0327(4) Uani 1 1 d .
H10A H 0.3137 0.6018 0.3057 0.039 Uiso 1 1 calc R
C11 C 0.27230(8) 0.9026(3) 0.26384(9) 0.0301(4) Uani 1 1 d .
C12 C 0.27756(8) 1.0936(3) 0.22037(10) 0.0350(4) Uani 1 1 d .
H12A H 0.2480 1.2101 0.2109 0.042 Uiso 1 1 calc R
C13 C 0.32485(8) 1.1158(3) 0.19107(10) 0.0336(4) Uani 1 1 d .
H13A H 0.3278 1.2480 0.1624 0.040 Uiso 1 1 calc R
C14 C 0.22437(8) 0.8860(3) 0.30124(10) 0.0316(4) Uani 1 1 d .
C15 C 0.24484(7) 0.8599(3) 0.38278(9) 0.0299(4) Uani 1 1 d .
C16 C 0.28780(8) 1.0088(3) 0.42295(10) 0.0355(4) Uani 1 1 d .
H16A H 0.3030 1.1280 0.3987 0.043 Uiso 1 1 calc R
C17 C 0.30878(9) 0.9853(4) 0.49822(10) 0.0434(5) Uani 1 1 d .
H17A H 0.3373 1.0904 0.5254 0.052 Uiso 1 1 calc R
C18 C 0.28764(10) 0.8063(4) 0.53332(11) 0.0481(5) Uani 1 1 d .
H18A H 0.3018 0.7886 0.5847 0.058 Uiso 1 1 calc R
C19 C 0.24625(10) 0.6549(4) 0.49377(12) 0.0487(5) Uani 1 1 d .
H19A H 0.2325 0.5313 0.5179 0.058 Uiso 1 1 calc R
C20 C 0.22440(9) 0.6811(3) 0.41898(11) 0.0394(5) Uani 1 1 d .
H20A H 0.1954 0.5768 0.3923 0.047 Uiso 1 1 calc R
C21 C 0.16711(8) 0.8966(3) 0.26489(9) 0.0311(4) Uani 1 1 d .
C22 C 0.11941(7) 0.9193(3) 0.30237(9) 0.0309(4) Uani 1 1 d .
C23 C 0.11772(9) 1.1032(3) 0.34946(11) 0.0406(5) Uani 1 1 d .
H23A H 0.1491 1.2115 0.3611 0.049 Uiso 1 1 calc R
C24 C 0.07056(10) 1.1299(4) 0.37968(11) 0.0476(5) Uani 1 1 d .
H24A H 0.0696 1.2582 0.4108 0.057 Uiso 1 1 calc R
C25 C 0.02503(9) 0.9708(4) 0.36470(11) 0.0466(5) Uani 1 1 d .
H25A H -0.0070 0.9885 0.3857 0.056 Uiso 1 1 calc R
C26 C 0.02655(9) 0.7863(4) 0.31905(11) 0.0446(5) Uani 1 1 d .
H26A H -0.0043 0.6753 0.3090 0.053 Uiso 1 1 calc R
C27 C 0.07267(8) 0.7621(3) 0.28786(11) 0.0379(4) Uani 1 1 d .
H27A H 0.0726 0.6356 0.2558 0.045 Uiso 1 1 calc R
C28 C 0.14601(7) 0.8839(3) 0.18337(9) 0.0302(4) Uani 1 1 d .
C29 C 0.10913(8) 1.0548(3) 0.14458(10) 0.0383(4) Uani 1 1 d .
H29A H 0.0997 1.1857 0.1696 0.046 Uiso 1 1 calc R
C30 C 0.08589(10) 1.0363(4) 0.06948(11) 0.0494(5) Uani 1 1 d .
H30A H 0.0607 1.1541 0.0434 0.059 Uiso 1 1 calc R
C31 C 0.09955(11) 0.8449(4) 0.03266(11) 0.0526(6) Uani 1 1 d .
H31A H 0.0839 0.8324 -0.0187 0.063 Uiso 1 1 calc R
C32 C 0.13555(10) 0.6740(4) 0.07034(11) 0.0499(6) Uani 1 1 d .
H32A H 0.1442 0.5421 0.0451 0.060 Uiso 1 1 calc R
C33 C 0.15938(9) 0.6930(3) 0.14530(11) 0.0406(5) Uani 1 1 d .
H33A H 0.1849 0.5754 0.1708 0.049 Uiso 1 1 calc R
H1B H 0.6431(12) 1.066(5) 0.0356(14) 0.070(8) Uiso 1 1 d .

loop_
_atom_site_aniso_label
_atom_site_aniso_U_11
_atom_site_aniso_U_22
_atom_site_aniso_U_33
_atom_site_aniso_U_23
_atom_site_aniso_U_13
_atom_site_aniso_U_12
S1 0.0327(2) 0.0272(2) 0.0343(2) 0.00433(17) 0.01286(19) 0.00194(17)
O1 0.0331(7) 0.0400(7) 0.0444(8) 0.0032(6) 0.0180(6) 0.0025(6)
N1 0.0278(7) 0.0312(7) 0.0252(7) 0.0011(6) 0.0077(6) 0.0008(6)
C1 0.0265(8) 0.0346(8) 0.0263(8) -0.0038(7) 0.0071(7) -0.0015(7)
C2 0.0277(8) 0.0274(8) 0.0320(9) 0.0010(7) 0.0074(7) 0.0023(7)
C3 0.0280(8) 0.0275(8) 0.0243(8) -0.0018(6) 0.0059(7) -0.0031(7)
C4 0.0267(8) 0.0297(8) 0.0229(8) -0.0013(6) 0.0051(7) -0.0016(7)
C5 0.0298(9) 0.0300(8) 0.0304(9) 0.0060(7) 0.0076(7) 0.0027(7)
C6 0.0306(9) 0.0345(9) 0.0290(9) 0.0051(7) 0.0099(7) -0.0013(7)
C7 0.0287(8) 0.0274(8) 0.0231(8) -0.0008(6) 0.0047(7) -0.0006(7)
C8 0.0272(8) 0.0319(8) 0.0219(8) -0.0021(6) 0.0043(7) -0.0031(7)
C9 0.0303(9) 0.0349(9) 0.0295(9) 0.0049(7) 0.0076(7) 0.0021(7)
C10 0.0333(9) 0.0360(9) 0.0299(9) 0.0062(7) 0.0103(8) 0.0005(8)
C11 0.0293(9) 0.0328(8) 0.0274(8) -0.0019(7) 0.0062(7) -0.0029(7)
C12 0.0317(9) 0.0331(9) 0.0420(10) 0.0038(8) 0.0132(8) 0.0043(8)
C13 0.0348(9) 0.0320(9) 0.0358(9) 0.0039(7) 0.0125(8) 0.0018(8)
C14 0.0338(9) 0.0293(8) 0.0317(9) -0.0010(7) 0.0087(8) -0.0023(7)
C15 0.0266(8) 0.0330(9) 0.0297(9) 0.0006(7) 0.0069(7) 0.0004(7)
C16 0.0347(9) 0.0391(9) 0.0328(9) -0.0021(7) 0.0093(8) -0.0041(8)
C17 0.0356(10) 0.0563(12) 0.0350(10) -0.0104(9) 0.0035(9) 0.0009(9)
C18 0.0543(13) 0.0611(12) 0.0278(9) 0.0060(9) 0.0093(9) 0.0159(11)
C19 0.0531(13) 0.0523(12) 0.0451(12) 0.0177(10) 0.0211(10) 0.0073(11)
C20 0.0389(10) 0.0378(9) 0.0413(10) 0.0054(8) 0.0107(9) -0.0035(8)
C21 0.0325(9) 0.0302(8) 0.0304(9) -0.0017(7) 0.0081(7) -0.0026(7)
C22 0.0264(8) 0.0343(9) 0.0313(9) 0.0024(7) 0.0066(7) 0.0021(7)
C23 0.0413(10) 0.0403(10) 0.0412(11) -0.0057(8) 0.0126(9) -0.0048(9)
C24 0.0581(13) 0.0519(12) 0.0381(11) -0.0026(9) 0.0217(10) 0.0119(11)
C25 0.0365(10) 0.0688(14) 0.0389(11) 0.0147(10) 0.0176(9) 0.0109(10)
C26 0.0317(10) 0.0600(13) 0.0435(11) 0.0042(9) 0.0127(9) -0.0054(9)
C27 0.0307(9) 0.0455(10) 0.0385(10) -0.0039(8) 0.0110(8) -0.0055(8)
C28 0.0267(8) 0.0374(9) 0.0272(8) -0.0022(7) 0.0084(7) -0.0037(7)
C29 0.0353(10) 0.0451(10) 0.0356(10) 0.0003(8) 0.0111(8) 0.0041(8)
C30 0.0470(12) 0.0637(13) 0.0350(10) 0.0084(10) 0.0067(9) 0.0071(11)
C31 0.0605(14) 0.0658(14) 0.0284(10) -0.0032(10) 0.0065(10) -0.0081(12)
C32 0.0614(14) 0.0517(12) 0.0379(11) -0.0133(9) 0.0157(10) -0.0068(11)
C33 0.0442(11) 0.0385(9) 0.0377(10) -0.0048(8) 0.0084(9) 0.0021(9)

loop_
_atom_type_symbol
_atom_type_description
_atom_type_scat_dispersion_real
_atom_type_scat_dispersion_imag
_atom_type_scat_source
C C 0.0033 0.0016 'International Tables Vol C Tables 4.2.6.8 and 6.1.1.4'
H H 0.0000 0.0000 'International Tables Vol C Tables 4.2.6.8 and 6.1.1.4'
N N 0.0061 0.0033 'International Tables Vol C Tables 4.2.6.8 and 6.1.1.4'
O O 0.0106 0.0060 'International Tables Vol C Tables 4.2.6.8 and 6.1.1.4'
S S 0.1246 0.1234 'International Tables Vol C Tables 4.2.6.8 and 6.1.1.4'

loop_
_geom_angle_atom_site_label_1
_geom_angle_atom_site_label_2
_geom_angle_atom_site_label_3
_geom_angle
C3 S1 C7 89.17(8)
C7 N1 C4 110.38(14)
O1 C1 C2 117.05(16)
O1 C1 C6 121.04(16)
C2 C1 C6 121.90(17)
C1 C2 C3 117.22(16)
C2 C3 C4 121.97(16)
C2 C3 S1 128.74(13)
C4 C3 S1 109.29(13)
N1 C4 C5 125.36(15)
N1 C4 C3 115.56(15)
C5 C4 C3 119.08(17)
C6 C5 C4 119.39(16)
C5 C6 C1 120.39(17)
N1 C7 C8 124.25(15)
N1 C7 S1 115.60(14)
C8 C7 S1 120.14(12)
C9 C8 C13 118.70(17)
C9 C8 C7 120.86(15)
C13 C8 C7 120.44(15)
C10 C9 C8 120.73(16)
C9 C10 C11 120.95(16)
C10 C11 C12 118.05(17)
C10 C11 C14 119.83(15)
C12 C11 C14 121.95(16)
C13 C12 C11 121.28(16)
C12 C13 C8 120.29(16)
C21 C14 C11 122.63(16)
C21 C14 C15 122.44(18)
C11 C14 C15 114.92(14)
C16 C15 C20 118.84(16)
C16 C15 C14 119.41(16)
C20 C15 C14 121.63(15)
C17 C16 C15 120.82(18)
C16 C17 C18 119.40(18)
C19 C18 C17 120.11(18)
C18 C19 C20 120.6(2)
C19 C20 C15 120.23(18)
C14 C21 C22 122.88(16)
C14 C21 C28 122.69(18)
C22 C21 C28 114.43(14)
C23 C22 C27 117.51(18)
C23 C22 C21 121.90(16)
C27 C22 C21 120.49(16)
C24 C23 C22 120.84(18)
C25 C24 C23 120.41(19)
C26 C25 C24 119.4(2)
C25 C26 C27 120.32(19)
C26 C27 C22 121.54(19)
C29 C28 C33 118.59(16)
C29 C28 C21 120.22(16)
C33 C28 C21 121.02(15)
C28 C29 C30 120.73(19)
C31 C30 C29 119.82(19)
C32 C31 C30 120.09(19)
C31 C32 C33 120.3(2)
C32 C33 C28 120.47(18)

loop_
_geom_bond_atom_site_label_1
_geom_bond_atom_site_label_2
_geom_bond_distance
S1 C3 1.7329(18)
S1 C7 1.7651(17)
O1 C1 1.375(2)
N1 C7 1.309(2)
N1 C4 1.390(2)
C1 C2 1.384(2)
C1 C6 1.396(2)
C2 C3 1.395(2)
C3 C4 1.412(2)
C4 C5 1.393(2)
C5 C6 1.386(3)
C7 C8 1.466(2)
C8 C9 1.397(2)
C8 C13 1.404(2)
C9 C10 1.383(3)
C10 C11 1.401(2)
C11 C12 1.402(2)
C11 C14 1.493(3)
C12 C13 1.382(3)
C14 C21 1.347(2)
C14 C15 1.503(2)
C15 C16 1.391(2)
C15 C20 1.395(3)
C16 C17 1.391(3)
C17 C18 1.392(3)
C18 C19 1.375(3)
C19 C20 1.386(3)
C21 C22 1.492(3)
C21 C28 1.498(2)
C22 C23 1.394(2)
C22 C27 1.398(3)
C23 C24 1.392(3)
C24 C25 1.384(3)
C25 C26 1.379(3)
C26 C27 1.380(3)
C28 C29 1.389(2)
C28 C33 1.399(3)
C29 C30 1.391(3)
C30 C31 1.389(3)
C31 C32 1.371(3)
C32 C33 1.390(3)
